data_4113651
loop_
_publ_author_name
'Sunita Thyagarajan'
'Daniel T. Shay'
'Christopher D. Incarvito'
'Arnold L. Rheingold'
'Klaus H. Theopold'

_publ_section_title
;
 Intramolecular C-H Activation by Inferred Terminal Cobalt Imido
 Intermediates
;
_journal_name_full 'Journal of the American Chemical Society'
_journal_page_first 4440
_journal_page_last 4441
_journal_paper_doi 10.1021/ja028267g
_journal_volume 125
_journal_year 2003
_chemical_formula_sum 'C32 H61 B Co N7 Si'
_chemical_formula_weight 641.71
_chemical_name_systematic
; 
 ? 
;
_space_group_IT_number 14
_symmetry_cell_setting monoclinic
_symmetry_space_group_name_Hall '-P 2ybc'
_symmetry_space_group_name_H-M 'P 1 21/c 1'
_atom_sites_solution_hydrogens geom
_atom_sites_solution_primary direct
_atom_sites_solution_secondary difmap
_audit_creation_method SHELXL-97
_cell_angle_alpha 90.00
_cell_angle_beta 97.321(2)
_cell_angle_gamma 90.00
_cell_formula_units_Z 4
_cell_length_a 12.4593(13)
_cell_length_b 10.4460(11)
_cell_length_c 29.652(3)
_cell_measurement_temperature 173(2)
_cell_volume 3827.7(7)
_computing_cell_refinement 'Bruker SMART'
_computing_data_collection 'Bruker SMART'
_computing_data_reduction 'Bruker SHELXTL'
_computing_molecular_graphics 'Bruker SHELXTL'
_computing_publication_material 'Bruker SHELXTL'
_computing_structure_refinement 'SHELXL-97 (Sheldrick, 1997)'
_computing_structure_solution 'SHELXS-97 (Sheldrick, 1990)'
_diffrn_ambient_temperature 173(2)
_diffrn_measured_fraction_theta_full 0.949
_diffrn_measured_fraction_theta_max 0.949
_diffrn_measurement_device_type 'CCD area detector'
_diffrn_measurement_method 'phi and omega scans'
_diffrn_radiation_monochromator graphite
_diffrn_radiation_source 'fine-focus sealed tube'
_diffrn_radiation_type MoK\a
_diffrn_radiation_wavelength 0.71073
_diffrn_reflns_av_R_equivalents 0.0410
_diffrn_reflns_av_sigmaI/netI 0.0536
_diffrn_reflns_limit_h_max 15
_diffrn_reflns_limit_h_min -13
_diffrn_reflns_limit_k_max 12
_diffrn_reflns_limit_k_min -12
_diffrn_reflns_limit_l_max 35
_diffrn_reflns_limit_l_min -36
_diffrn_reflns_number 15998
_diffrn_reflns_theta_full 26.00
_diffrn_reflns_theta_max 26.00
_diffrn_reflns_theta_min 1.65
_exptl_absorpt_coefficient_mu 0.509
_exptl_absorpt_correction_T_max 0.9509
_exptl_absorpt_correction_T_min 0.8623
_exptl_absorpt_correction_type 'empirical from SADABS'
_exptl_crystal_colour Red
_exptl_crystal_density_diffrn 1.114
_exptl_crystal_description Plate
_exptl_crystal_F_000 1392
_exptl_crystal_size_max 0.30
_exptl_crystal_size_mid 0.20
_exptl_crystal_size_min 0.10
_refine_diff_density_max 0.472
_refine_diff_density_min -0.795
_refine_diff_density_rms 0.078
_refine_ls_extinction_method none
_refine_ls_goodness_of_fit_ref 1.334
_refine_ls_hydrogen_treatment mixed
_refine_ls_matrix_type full
_refine_ls_number_parameters 387
_refine_ls_number_reflns 7137
_refine_ls_number_restraints 0
_refine_ls_restrained_S_all 1.334
_refine_ls_R_factor_all 0.1050
_refine_ls_R_factor_gt 0.0683
_refine_ls_shift/su_max 0.088
_refine_ls_shift/su_mean 0.006
_refine_ls_structure_factor_coef Fsqd
_refine_ls_weighting_details 'calc w=1/[\s^2^(Fo^2^)+(0.1000P)^2^+0.0000P] where P=(Fo^2^+2Fc^2^)/3'
_refine_ls_weighting_scheme calc
_refine_ls_wR_factor_gt 0.1795
_refine_ls_wR_factor_ref 0.2026
_reflns_number_gt 5064
_reflns_number_total 7137
_reflns_threshold_expression >2sigma(I)
_cod_data_source_file ja028267gsi20030109_040711_2.cif
_cod_data_source_block sun10
_cod_original_cell_volume 3827.8(7)
_cod_database_code 4113651

loop_
_symmetry_equiv_pos_as_xyz
'x, y, z'
'-x, y+1/2, -z+1/2'
'-x, -y, -z'
'x, -y-1/2, z-1/2'

loop_
_atom_site_label
_atom_site_type_symbol
_atom_site_fract_x
_atom_site_fract_y
_atom_site_fract_z
_atom_site_U_iso_or_equiv
_atom_site_adp_type
_atom_site_occupancy
_atom_site_symmetry_multiplicity
_atom_site_calc_flag
_atom_site_refinement_flags
Co1 Co 0.36251(4) 0.81643(5) 0.861668(15) 0.02495(19) Uani 1 1 d .
Si1 Si 0.15286(10) 0.73036(13) 0.78197(4) 0.0343(3) Uani 1 1 d .
B1 B 0.5683(4) 0.9814(5) 0.89723(14) 0.0272(11) Uani 1 1 d .
H1 H 0.643(3) 1.032(4) 0.9100(13) 0.034(12) Uiso 1 1 d .
N1 N 0.5198(3) 0.8165(3) 0.83512(9) 0.0235(7) Uani 1 1 d .
N2 N 0.5940(3) 0.9029(3) 0.85621(10) 0.0240(8) Uani 1 1 d .
N3 N 0.3687(3) 1.0259(3) 0.87231(9) 0.0251(8) Uani 1 1 d .
N4 N 0.4724(3) 1.0722(3) 0.88269(9) 0.0240(8) Uani 1 1 d .
N5 N 0.4476(3) 0.8120(3) 0.92014(10) 0.0273(8) Uani 1 1 d .
N6 N 0.5348(3) 0.8898(3) 0.93357(9) 0.0253(8) Uani 1 1 d .
N7 N 0.2648(3) 0.8068(4) 0.80979(12) 0.0298(9) Uani 1 1 d .
H2 H 0.284(4) 0.847(5) 0.7941(16) 0.035(16) Uiso 1 1 d .
C1 C 0.5701(3) 0.7576(4) 0.80299(12) 0.0284(9) Uani 1 1 d .
C2 C 0.6743(4) 0.8073(4) 0.80333(13) 0.0339(10) Uani 1 1 d .
H2A H 0.7262 0.7833 0.7841 0.041 Uiso 1 1 calc R
C3 C 0.6866(4) 0.8990(4) 0.83749(13) 0.0321(10) Uani 1 1 d .
C4 C 0.5208(4) 0.6476(4) 0.77319(13) 0.0325(10) Uani 1 1 d .
C5 C 0.4403(4) 0.7006(4) 0.73405(13) 0.0402(12) Uani 1 1 d .
H5A H 0.3818 0.7459 0.7465 0.060 Uiso 1 1 calc R
H5B H 0.4100 0.6298 0.7148 0.060 Uiso 1 1 calc R
H5C H 0.4779 0.7600 0.7158 0.060 Uiso 1 1 calc R
C6 C 0.4632(4) 0.5548(4) 0.80146(15) 0.0405(12) Uani 1 1 d .
H6A H 0.4060 0.6002 0.8148 0.061 Uiso 1 1 calc R
H6B H 0.5152 0.5192 0.8258 0.061 Uiso 1 1 calc R
H6C H 0.4311 0.4853 0.7820 0.061 Uiso 1 1 calc R
C7 C 0.6091(5) 0.5757(5) 0.75247(18) 0.0550(14) Uani 1 1 d .
H7B H 0.5766 0.5053 0.7336 0.082 Uiso 1 1 calc R
H7C H 0.6616 0.5411 0.7768 0.082 Uiso 1 1 calc R
H7D H 0.6458 0.6344 0.7337 0.082 Uiso 1 1 calc R
C8 C 0.7826(4) 0.9828(5) 0.85165(15) 0.0427(12) Uani 1 1 d .
H8A H 0.7672 1.0388 0.8766 0.064 Uiso 1 1 calc R
H8B H 0.7978 1.0352 0.8258 0.064 Uiso 1 1 calc R
H8C H 0.8457 0.9294 0.8619 0.064 Uiso 1 1 calc R
C9 C 0.3039(4) 1.1296(4) 0.86707(12) 0.0297(10) Uani 1 1 d .
C10 C 0.3672(4) 1.2411(5) 0.87214(13) 0.0343(11) Uani 1 1 d .
H10A H 0.3419 1.3269 0.8695 0.041 Uiso 1 1 calc R
C11 C 0.4722(4) 1.2020(4) 0.88163(12) 0.0282(10) Uani 1 1 d .
C12 C 0.1809(4) 1.1239(5) 0.85887(14) 0.0343(10) Uani 1 1 d .
C13 C 0.1388(4) 1.0101(5) 0.88439(15) 0.0425(12) Uani 1 1 d .
H13A H 0.1671 1.0155 0.9167 0.064 Uiso 1 1 calc R
H13B H 0.1629 0.9299 0.8718 0.064 Uiso 1 1 calc R
H13C H 0.0595 1.0122 0.8809 0.064 Uiso 1 1 calc R
C14 C 0.1401(4) 1.1153(6) 0.80784(15) 0.0506(14) Uani 1 1 d .
H14A H 0.1672 1.1887 0.7921 0.076 Uiso 1 1 calc R
H14B H 0.0608 1.1159 0.8034 0.076 Uiso 1 1 calc R
H14C H 0.1663 1.0358 0.7955 0.076 Uiso 1 1 calc R
C15 C 0.1348(4) 1.2476(5) 0.87784(18) 0.0544(15) Uani 1 1 d .
H15A H 0.1587 1.3220 0.8616 0.082 Uiso 1 1 calc R
H15B H 0.1609 1.2553 0.9103 0.082 Uiso 1 1 calc R
H15C H 0.0555 1.2438 0.8736 0.082 Uiso 1 1 calc R
C16 C 0.5736(4) 1.2801(5) 0.89037(14) 0.0412(12) Uani 1 1 d .
H16A H 0.6361 1.2229 0.8963 0.062 Uiso 1 1 calc R
H16B H 0.5698 1.3353 0.9168 0.062 Uiso 1 1 calc R
H16C H 0.5811 1.3331 0.8637 0.062 Uiso 1 1 calc R
C17 C 0.4275(3) 0.7398(4) 0.95481(11) 0.0259(9) Uani 1 1 d .
C18 C 0.5029(4) 0.7688(4) 0.99213(12) 0.0303(10) Uani 1 1 d .
H18A H 0.5078 0.7319 1.0216 0.036 Uiso 1 1 calc R
C19 C 0.5696(3) 0.8624(4) 0.97762(12) 0.0278(10) Uani 1 1 d .
C20 C 0.3289(4) 0.6572(4) 0.94393(13) 0.0291(10) Uani 1 1 d .
C21 C 0.2378(5) 0.7049(6) 0.97016(18) 0.0581(16) Uani 1 1 d .
H21A H 0.2612 0.6983 1.0029 0.087 Uiso 1 1 calc R
H21B H 0.1730 0.6524 0.9621 0.087 Uiso 1 1 calc R
H21C H 0.2213 0.7944 0.9622 0.087 Uiso 1 1 calc R
C22 C 0.3544(5) 0.5192(5) 0.95698(19) 0.0628(16) Uani 1 1 d .
H22A H 0.4142 0.4888 0.9413 0.094 Uiso 1 1 calc R
H22B H 0.2903 0.4661 0.9482 0.094 Uiso 1 1 calc R
H22C H 0.3752 0.5134 0.9899 0.094 Uiso 1 1 calc R
C23 C 0.2925(4) 0.6701(5) 0.89218(14) 0.0471(13) Uani 1 1 d .
H23A H 0.2131 0.6820 0.8872 0.057 Uiso 1 1 calc R
H23B H 0.3091 0.5891 0.8772 0.057 Uiso 1 1 calc R
C24 C 0.6619(4) 0.9301(4) 1.00399(13) 0.0359(11) Uani 1 1 d .
H24A H 0.6929 0.9913 0.9842 0.054 Uiso 1 1 calc R
H24B H 0.7173 0.8678 1.0157 0.054 Uiso 1 1 calc R
H24C H 0.6365 0.9760 1.0294 0.054 Uiso 1 1 calc R
C25 C 0.0265(4) 0.7531(7) 0.80938(19) 0.0597(16) Uani 1 1 d .
H25A H 0.0367 0.7160 0.8400 0.090 Uiso 1 1 calc R
H25B H -0.0342 0.7104 0.7911 0.090 Uiso 1 1 calc R
H25C H 0.0109 0.8447 0.8114 0.090 Uiso 1 1 calc R
C26 C 0.1710(5) 0.5538(5) 0.77697(16) 0.0501(14) Uani 1 1 d .
H26A H 0.2366 0.5363 0.7630 0.075 Uiso 1 1 calc R
H26B H 0.1082 0.5174 0.7580 0.075 Uiso 1 1 calc R
H26C H 0.1776 0.5149 0.8073 0.075 Uiso 1 1 calc R
C27 C 0.1294(4) 0.8009(5) 0.72322(15) 0.0527(14) Uani 1 1 d .
H27A H 0.1946 0.7902 0.7083 0.079 Uiso 1 1 calc R
H27B H 0.1128 0.8923 0.7253 0.079 Uiso 1 1 calc R
H27C H 0.0685 0.7571 0.7055 0.079 Uiso 1 1 calc R
C28 C 0.846(3) 1.481(3) 0.8925(11) 0.44(3) Uani 1 1 d .
H28A H 0.8068 1.4086 0.8772 0.666 Uiso 1 1 calc R
H28B H 0.8945 1.4501 0.9189 0.666 Uiso 1 1 calc R
H28C H 0.8885 1.5239 0.8713 0.666 Uiso 1 1 calc R
C29 C 0.7627(19) 1.578(2) 0.9088(8) 0.267(13) Uani 1 1 d .
H29A H 0.7210 1.6257 0.8834 0.320 Uiso 1 1 calc R
H29B H 0.7133 1.5386 0.9284 0.320 Uiso 1 1 calc R
C30 C 0.841(3) 1.650(3) 0.9323(10) 0.35(2) Uani 1 1 d .
H30A H 0.9003 1.6094 0.9182 0.424 Uiso 1 1 calc R
H30B H 0.8241 1.7274 0.9135 0.424 Uiso 1 1 calc R
C31 C 0.899(2) 1.703(3) 0.9599(11) 0.328(18) Uani 1 1 d .
H31A H 0.9647 1.6578 0.9532 0.394 Uiso 1 1 calc R
H31B H 0.8764 1.6539 0.9857 0.394 Uiso 1 1 calc R
C32 C 0.9626(13) 1.811(2) 0.9910(7) 0.273(11) Uani 1 1 d .
H32A H 0.9769 1.7805 1.0225 0.410 Uiso 1 1 calc R
H32B H 0.9185 1.8892 0.9901 0.410 Uiso 1 1 calc R
H32C H 1.0313 1.8302 0.9796 0.410 Uiso 1 1 calc R

loop_
_atom_site_aniso_label
_atom_site_aniso_U_11
_atom_site_aniso_U_22
_atom_site_aniso_U_33
_atom_site_aniso_U_23
_atom_site_aniso_U_13
_atom_site_aniso_U_12
Co1 0.0270(3) 0.0293(3) 0.0174(3) 0.0011(2) -0.0018(2) -0.0030(3)
Si1 0.0315(7) 0.0423(8) 0.0271(5) -0.0040(5) -0.0034(5) -0.0072(6)
B1 0.026(3) 0.032(3) 0.0227(19) -0.0015(19) -0.0016(19) -0.004(2)
N1 0.0285(19) 0.0242(18) 0.0183(14) -0.0013(13) 0.0056(13) -0.0022(15)
N2 0.0241(19) 0.029(2) 0.0197(14) 0.0007(13) 0.0051(14) 0.0005(15)
N3 0.0256(19) 0.030(2) 0.0193(14) -0.0022(13) -0.0001(14) 0.0036(15)
N4 0.0274(19) 0.026(2) 0.0177(14) 0.0009(13) -0.0011(13) -0.0016(15)
N5 0.032(2) 0.028(2) 0.0209(14) 0.0014(14) -0.0005(14) -0.0024(16)
N6 0.0259(19) 0.030(2) 0.0186(14) -0.0009(13) -0.0028(13) 0.0013(15)
N7 0.030(2) 0.037(2) 0.0216(16) 0.0050(16) 0.0011(15) -0.0069(18)
C1 0.033(3) 0.030(2) 0.0234(18) 0.0020(17) 0.0067(17) 0.0050(19)
C2 0.039(3) 0.035(3) 0.030(2) -0.0019(18) 0.0127(19) 0.006(2)
C3 0.030(3) 0.033(3) 0.033(2) 0.0091(18) 0.0021(19) 0.0032(19)
C4 0.043(3) 0.027(2) 0.029(2) -0.0051(17) 0.0077(19) 0.0012(19)
C5 0.058(3) 0.035(3) 0.026(2) -0.0039(18) 0.002(2) -0.009(2)
C6 0.055(3) 0.027(3) 0.040(2) -0.0011(19) 0.007(2) 0.001(2)
C7 0.063(4) 0.050(3) 0.054(3) -0.018(3) 0.017(3) 0.006(3)
C8 0.032(3) 0.056(3) 0.042(2) -0.004(2) 0.011(2) -0.003(2)
C9 0.034(3) 0.036(3) 0.0181(16) 0.0014(17) -0.0019(17) 0.009(2)
C10 0.046(3) 0.030(3) 0.0250(19) 0.0003(17) -0.0014(19) 0.009(2)
C11 0.041(3) 0.025(3) 0.0181(16) 0.0013(15) 0.0038(17) -0.0028(19)
C12 0.027(2) 0.043(3) 0.032(2) -0.0046(19) 0.0008(18) 0.010(2)
C13 0.031(3) 0.056(3) 0.039(2) -0.010(2) 0.001(2) 0.004(2)
C14 0.038(3) 0.071(4) 0.039(2) -0.006(2) -0.012(2) 0.019(3)
C15 0.048(3) 0.059(4) 0.055(3) -0.013(3) 0.004(3) 0.024(3)
C16 0.053(3) 0.036(3) 0.033(2) 0.0018(19) 0.001(2) -0.007(2)
C17 0.035(2) 0.025(2) 0.0188(17) 0.0015(15) 0.0066(17) 0.0066(18)
C18 0.040(3) 0.032(2) 0.0182(17) 0.0049(16) 0.0026(17) 0.007(2)
C19 0.032(2) 0.033(2) 0.0178(16) -0.0008(16) 0.0010(17) 0.0124(19)
C20 0.038(3) 0.025(2) 0.0239(18) 0.0008(16) 0.0046(18) -0.0020(18)
C21 0.051(4) 0.072(4) 0.054(3) -0.014(3) 0.018(3) -0.012(3)
C22 0.082(4) 0.036(3) 0.066(3) 0.007(3) -0.010(3) -0.012(3)
C23 0.054(3) 0.055(3) 0.029(2) 0.012(2) -0.008(2) -0.019(3)
C24 0.040(3) 0.043(3) 0.0225(18) -0.0008(18) -0.0050(18) 0.003(2)
C25 0.033(3) 0.081(4) 0.063(3) -0.020(3) 0.001(3) -0.013(3)
C26 0.058(4) 0.046(3) 0.044(3) -0.004(2) 0.001(2) -0.013(3)
C27 0.052(3) 0.065(4) 0.035(2) -0.001(2) -0.017(2) -0.013(3)
C28 0.47(5) 0.43(5) 0.47(5) -0.21(4) 0.22(4) -0.13(4)
C29 0.32(3) 0.22(2) 0.24(2) 0.091(18) -0.06(2) -0.12(2)
C30 0.32(4) 0.44(5) 0.29(3) 0.00(3) -0.02(3) -0.15(3)
C31 0.21(2) 0.32(3) 0.42(4) -0.16(3) -0.08(2) 0.06(2)
C32 0.142(14) 0.42(3) 0.28(2) -0.04(2) 0.123(15) 0.066(17)

loop_
_atom_type_symbol
_atom_type_description
_atom_type_scat_dispersion_real
_atom_type_scat_dispersion_imag
_atom_type_scat_source
C C 0.0033 0.0016 'International Tables Vol C Tables 4.2.6.8 and 6.1.1.4'
H H 0.0000 0.0000 'International Tables Vol C Tables 4.2.6.8 and 6.1.1.4'
B B 0.0013 0.0007 'International Tables Vol C Tables 4.2.6.8 and 6.1.1.4'
N N 0.0061 0.0033 'International Tables Vol C Tables 4.2.6.8 and 6.1.1.4'
Si Si 0.0817 0.0704 'International Tables Vol C Tables 4.2.6.8 and 6.1.1.4'
Co Co 0.3494 0.9721 'International Tables Vol C Tables 4.2.6.8 and 6.1.1.4'

loop_
_geom_angle_atom_site_label_1
_geom_angle_atom_site_label_2
_geom_angle_atom_site_label_3
_geom_angle
N7 Co1 N5 171.01(17)
N7 Co1 C23 93.18(18)
N5 Co1 C23 78.34(16)
N7 Co1 N1 103.03(15)
N5 Co1 N1 84.73(13)
C23 Co1 N1 127.75(19)
N7 Co1 N3 100.42(15)
N5 Co1 N3 83.65(13)
C23 Co1 N3 133.71(18)
N1 Co1 N3 91.96(12)
N7 Si1 C26 113.4(2)
N7 Si1 C25 114.0(2)
C26 Si1 C25 106.0(3)
N7 Si1 C27 106.4(2)
C26 Si1 C27 108.7(2)
C25 Si1 C27 108.2(3)
N2 B1 N6 109.0(3)
N2 B1 N4 109.8(3)
N6 B1 N4 108.0(3)
C1 N1 N2 105.8(3)
C1 N1 Co1 139.8(3)
N2 N1 Co1 114.4(2)
C3 N2 N1 110.7(3)
C3 N2 B1 128.4(4)
N1 N2 B1 120.8(3)
C9 N3 N4 105.9(3)
C9 N3 Co1 140.3(3)
N4 N3 Co1 113.2(2)
C11 N4 N3 110.3(3)
C11 N4 B1 128.3(4)
N3 N4 B1 121.1(3)
C17 N5 N6 109.5(3)
C17 N5 Co1 125.4(3)
N6 N5 Co1 125.1(2)
C19 N6 N5 107.4(3)
C19 N6 B1 136.5(4)
N5 N6 B1 116.1(3)
Si1 N7 Co1 146.6(3)
N1 C1 C2 109.8(4)
N1 C1 C4 124.1(4)
C2 C1 C4 126.0(4)
C3 C2 C1 106.2(4)
N2 C3 C2 107.5(4)
N2 C3 C8 124.3(4)
C2 C3 C8 128.2(4)
C6 C4 C7 108.9(4)
C6 C4 C1 110.1(3)
C7 C4 C1 110.2(4)
C6 C4 C5 109.8(4)
C7 C4 C5 107.9(4)
C1 C4 C5 109.9(3)
N3 C9 C10 109.5(4)
N3 C9 C12 124.3(4)
C10 C9 C12 126.2(4)
C11 C10 C9 106.5(4)
N4 C11 C10 107.6(4)
N4 C11 C16 122.8(4)
C10 C11 C16 129.6(4)
C9 C12 C14 111.1(4)
C9 C12 C13 110.6(3)
C14 C12 C13 110.4(4)
C9 C12 C15 108.8(4)
C14 C12 C15 108.4(4)
C13 C12 C15 107.5(4)
N5 C17 C18 108.5(4)
N5 C17 C20 113.0(3)
C18 C17 C20 138.3(4)
C19 C18 C17 106.1(3)
N6 C19 C18 108.5(4)
N6 C19 C24 122.6(4)
C18 C19 C24 128.8(3)
C17 C20 C22 110.7(4)
C17 C20 C21 109.9(4)
C22 C20 C21 108.8(4)
C17 C20 C23 106.9(3)
C22 C20 C23 111.2(4)
C21 C20 C23 109.3(4)
C20 C23 Co1 114.8(3)
C30 C29 C28 93(2)
C31 C30 C29 166(4)
C30 C31 C32 164(3)

loop_
_geom_bond_atom_site_label_1
_geom_bond_atom_site_label_2
_geom_bond_distance
Co1 N7 1.839(3)
Co1 N5 1.914(3)
Co1 C23 2.029(5)
Co1 N1 2.203(3)
Co1 N3 2.210(4)
Si1 N7 1.723(4)
Si1 C26 1.867(5)
Si1 C25 1.877(6)
Si1 C27 1.880(5)
B1 N2 1.534(5)
B1 N6 1.538(6)
B1 N4 1.544(6)
N1 C1 1.353(5)
N1 N2 1.383(4)
N2 C3 1.343(6)
N3 C9 1.348(5)
N3 N4 1.378(4)
N4 C11 1.356(5)
N5 C17 1.324(5)
N5 N6 1.374(5)
N6 C19 1.353(4)
C1 C2 1.396(6)
C1 C4 1.530(6)
C2 C3 1.388(6)
C3 C8 1.499(6)
C4 C6 1.520(6)
C4 C7 1.525(7)
C4 C5 1.536(6)
C9 C10 1.404(7)
C9 C12 1.521(6)
C10 C11 1.366(6)
C11 C16 1.498(6)
C12 C14 1.536(6)
C12 C13 1.538(7)
C12 C15 1.549(6)
C17 C18 1.391(5)
C17 C20 1.502(6)
C18 C19 1.387(6)
C19 C24 1.485(6)
C20 C22 1.516(7)
C20 C21 1.538(7)
C20 C23 1.549(5)
C28 C29 1.57(3)
C29 C30 1.35(3)
C30 C31 1.16(3)
C31 C32 1.61(2)
